data_7114379
loop_
_publ_author_name
'Brown, David A.'
'Errington, William'
'Fitzpatrick, Noel J.'
'Glass, William K.'
'Kemp, Terence J.'
'Nimir, Hassan'
'Ryan, \'Aine T.'

_publ_section_title
;
 A novel dizinc bridged hydroxamate model for hydroxamate inhibited zinc
 hydrolasesAbbreviations: OAc = CH3CO2--, BHA = benzohydroxamic acid,
 BA=deprotonated hydroxamic acid, tmen = tetramethylethylenediamine.
;
_journal_issue 11
_journal_name_full 'Chemical Communications'
_journal_page_first 1210
_journal_paper_doi 10.1039/b202612k
_journal_year 2002
_chemical_formula_sum 'C19 H31 N3 O8 Zn2'
_chemical_formula_weight 560.21
_chemical_name_systematic
; 
? 
;
_space_group_IT_number 61
_symmetry_cell_setting orthorhombic
_symmetry_space_group_name_Hall '-P 2ac 2ab'
_symmetry_space_group_name_H-M 'P b c a'
_atom_sites_solution_hydrogens geom
_atom_sites_solution_primary direct
_atom_sites_solution_secondary difmap
_audit_creation_method SHELXL-97
_cell_angle_alpha 90.00
_cell_angle_beta 90.00
_cell_angle_gamma 90.00
_cell_formula_units_Z 8
_cell_length_a 8.9976(11)
_cell_length_b 15.9235(19)
_cell_length_c 33.533(2)
_cell_measurement_reflns_used 8192
_cell_measurement_temperature 180(2)
_cell_measurement_theta_max 29.26
_cell_measurement_theta_min 2.43
_cell_volume 4804.4(9)
_computing_cell_refinement 'SAINT (Siemens, 1995)'
_computing_data_collection 'SMART (Siemens, 1994)'
_computing_data_reduction SAINT
_computing_structure_refinement 'SHELXL-97 (Sheldrick, 1997)'
_computing_structure_solution 'SHELXS-97 (Sheldrick, 1990)'
_diffrn_ambient_temperature 180(2)
_diffrn_detector_area_resol_mean 8.192
_diffrn_measured_fraction_theta_full 0.935
_diffrn_measured_fraction_theta_max 0.935
_diffrn_measurement_device_type
; 
Siemens SMART CCD area-detector diffractometer
;
_diffrn_measurement_method '\w scans'
_diffrn_radiation_monochromator graphite
_diffrn_radiation_source 'normal-focus sealed tube'
_diffrn_radiation_type MoK\a
_diffrn_radiation_wavelength 0.71073
_diffrn_reflns_av_R_equivalents 0.0376
_diffrn_reflns_av_sigmaI/netI 0.0239
_diffrn_reflns_limit_h_max 10
_diffrn_reflns_limit_h_min -11
_diffrn_reflns_limit_k_max 15
_diffrn_reflns_limit_k_min -21
_diffrn_reflns_limit_l_max 44
_diffrn_reflns_limit_l_min -45
_diffrn_reflns_number 28977
_diffrn_reflns_theta_full 29.26
_diffrn_reflns_theta_max 29.26
_diffrn_reflns_theta_min 2.43
_diffrn_standards_decay_% 0
_diffrn_standards_number 0
_exptl_absorpt_coefficient_mu 2.044
_exptl_absorpt_correction_T_max 0.7825
_exptl_absorpt_correction_T_min 0.5184
_exptl_absorpt_correction_type multi-scan
_exptl_absorpt_process_details ' SADABS (Sheldrick, 1996)'
_exptl_crystal_colour colourless
_exptl_crystal_density_diffrn 1.549
_exptl_crystal_density_method 'not measured'
_exptl_crystal_description block
_exptl_crystal_F_000 2320
_exptl_crystal_size_max 0.40
_exptl_crystal_size_mid 0.26
_exptl_crystal_size_min 0.12
_refine_diff_density_max 0.361
_refine_diff_density_min -0.432
_refine_diff_density_rms 0.071
_refine_ls_extinction_method none
_refine_ls_goodness_of_fit_ref 1.117
_refine_ls_hydrogen_treatment mixed
_refine_ls_matrix_type full
_refine_ls_number_parameters 300
_refine_ls_number_reflns 6118
_refine_ls_number_restraints 0
_refine_ls_restrained_S_all 1.117
_refine_ls_R_factor_all 0.0500
_refine_ls_R_factor_gt 0.0355
_refine_ls_shift/su_max 0.001
_refine_ls_shift/su_mean 0.000
_refine_ls_structure_factor_coef Fsqd
_refine_ls_weighting_details 'calc w=1/[\s^2^(Fo^2^)+(0.0165P)^2^+6.5141P] where P=(Fo^2^+2Fc^2^)/3'
_refine_ls_weighting_scheme calc
_refine_ls_wR_factor_gt 0.0663
_refine_ls_wR_factor_ref 0.0724
_reflns_number_gt 5020
_reflns_number_total 6118
_reflns_threshold_expression >\2s(I)
_cod_data_source_file b202612k.txt
_cod_data_source_block atr1
_cod_original_sg_symbol_H-M Pbca
_cod_database_code 7114379

loop_
_symmetry_equiv_pos_as_xyz
'x, y, z'
'-x+1/2, -y, z+1/2'
'-x, y+1/2, -z+1/2'
'x+1/2, -y+1/2, -z'
'-x, -y, -z'
'x-1/2, y, -z-1/2'
'x, -y-1/2, z-1/2'
'-x-1/2, y-1/2, z'

loop_
_atom_site_label
_atom_site_type_symbol
_atom_site_fract_x
_atom_site_fract_y
_atom_site_fract_z
_atom_site_U_iso_or_equiv
_atom_site_adp_type
_atom_site_occupancy
_atom_site_symmetry_multiplicity
_atom_site_calc_flag
_atom_site_refinement_flags
Zn1 Zn 0.65399(3) 0.443345(16) 0.146591(7) 0.02086(7) Uani 1 1 d .
Zn2 Zn 1.00035(3) 0.474470(17) 0.125103(8) 0.02651(7) Uani 1 1 d .
O1 O 0.79774(18) 0.35782(11) 0.17552(5) 0.0296(4) Uani 1 1 d .
O2 O 1.03162(18) 0.36817(11) 0.15344(5) 0.0307(4) Uani 1 1 d .
O3 O 0.7513(2) 0.54261(12) 0.18195(5) 0.0373(4) Uani 1 1 d .
O4 O 0.9911(2) 0.56074(12) 0.16637(6) 0.0365(4) Uani 1 1 d .
O5 O 0.54580(18) 0.53857(10) 0.11351(5) 0.0277(4) Uani 1 1 d .
O6 O 0.80268(17) 0.46324(9) 0.10021(5) 0.0229(3) Uani 1 1 d .
O7 O 1.15956(18) 0.48428(11) 0.08673(5) 0.0325(4) Uani 1 1 d .
O8 O 1.0335(2) 0.57865(14) 0.05138(7) 0.0499(6) Uani 1 1 d .
N1 N 0.7624(2) 0.53645(12) 0.08066(6) 0.0232(4) Uani 1 1 d .
H1 H 0.828(3) 0.5568(18) 0.0684(9) 0.038(8) Uiso 1 1 d .
N2 N 0.4787(2) 0.42959(12) 0.18953(6) 0.0244(4) Uani 1 1 d .
N3 N 0.5373(2) 0.34032(12) 0.11570(6) 0.0234(4) Uani 1 1 d .
C1 C 0.9283(3) 0.33182(15) 0.17237(7) 0.0250(5) Uani 1 1 d .
C2 C 0.9686(3) 0.25057(17) 0.19283(9) 0.0391(6) Uani 1 1 d .
H2A H 0.9264 0.2500 0.2198 0.059 Uiso 1 1 calc R
H2B H 1.0770 0.2456 0.1945 0.059 Uiso 1 1 calc R
H2C H 0.9286 0.2032 0.1775 0.059 Uiso 1 1 calc R
C3 C 0.8756(3) 0.57414(15) 0.18717(7) 0.0301(5) Uani 1 1 d .
C4 C 0.8938(4) 0.63588(17) 0.22109(8) 0.0411(7) Uani 1 1 d .
H4A H 0.8372 0.6163 0.2443 0.062 Uiso 1 1 calc R
H4B H 0.8568 0.6911 0.2128 0.062 Uiso 1 1 calc R
H4C H 0.9992 0.6403 0.2282 0.062 Uiso 1 1 calc R
C5 C 0.6331(2) 0.57124(13) 0.08875(6) 0.0210(4) Uani 1 1 d .
C6 C 0.5950(2) 0.65036(14) 0.06758(6) 0.0212(4) Uani 1 1 d .
C7 C 0.6752(3) 0.67975(14) 0.03479(7) 0.0259(5) Uani 1 1 d .
H7A H 0.7553 0.6475 0.0244 0.031 Uiso 1 1 calc R
C8 C 0.6385(3) 0.75571(15) 0.01733(7) 0.0292(5) Uani 1 1 d .
H8A H 0.6933 0.7754 -0.0050 0.035 Uiso 1 1 calc R
C9 C 0.5221(3) 0.80311(15) 0.03233(7) 0.0314(5) Uani 1 1 d .
H9A H 0.4980 0.8555 0.0204 0.038 Uiso 1 1 calc R
C10 C 0.4411(3) 0.77444(16) 0.06444(8) 0.0327(6) Uani 1 1 d .
H10 H 0.3610 0.8069 0.0746 0.039 Uiso 1 1 calc R
C11 C 0.4767(3) 0.69785(15) 0.08199(7) 0.0266(5) Uani 1 1 d .
H11A H 0.4200 0.6779 0.1039 0.032 Uiso 1 1 calc R
C12 C 0.5330(3) 0.4301(2) 0.23099(7) 0.0393(6) Uani 1 1 d .
H12A H 0.4490 0.4228 0.2493 0.059 Uiso 1 1 calc R
H12B H 0.5821 0.4838 0.2365 0.059 Uiso 1 1 calc R
H12C H 0.6041 0.3842 0.2347 0.059 Uiso 1 1 calc R
C13 C 0.3688(3) 0.49794(16) 0.18475(8) 0.0326(5) Uani 1 1 d .
H13A H 0.2869 0.4896 0.2036 0.049 Uiso 1 1 calc R
H13B H 0.3299 0.4974 0.1574 0.049 Uiso 1 1 calc R
H13C H 0.4168 0.5521 0.1900 0.049 Uiso 1 1 calc R
C14 C 0.4099(3) 0.34777(16) 0.18054(8) 0.0319(6) Uani 1 1 d .
H14A H 0.3113 0.3446 0.1936 0.038 Uiso 1 1 calc R
H14B H 0.4726 0.3022 0.1915 0.038 Uiso 1 1 calc R
C15 C 0.3919(3) 0.33529(16) 0.13610(8) 0.0309(5) Uani 1 1 d .
H15A H 0.3464 0.2797 0.1309 0.037 Uiso 1 1 calc R
H15B H 0.3246 0.3789 0.1253 0.037 Uiso 1 1 calc R
C16 C 0.5144(3) 0.35989(18) 0.07313(7) 0.0381(6) Uani 1 1 d .
H16A H 0.4564 0.3149 0.0606 0.057 Uiso 1 1 calc R
H16B H 0.6110 0.3646 0.0598 0.057 Uiso 1 1 calc R
H16C H 0.4606 0.4131 0.0707 0.057 Uiso 1 1 calc R
C17 C 0.6165(3) 0.25920(16) 0.11807(8) 0.0364(6) Uani 1 1 d .
H17A H 0.5603 0.2163 0.1035 0.055 Uiso 1 1 calc R
H17B H 0.6264 0.2424 0.1461 0.055 Uiso 1 1 calc R
H17C H 0.7155 0.2651 0.1062 0.055 Uiso 1 1 calc R
C18 C 1.1421(3) 0.53245(15) 0.05651(7) 0.0275(5) Uani 1 1 d .
C19 C 1.2640(3) 0.53142(17) 0.02589(7) 0.0335(6) Uani 1 1 d .
H19A H 1.2257 0.5529 0.0005 0.050 Uiso 1 1 calc R
H19B H 1.2995 0.4737 0.0222 0.050 Uiso 1 1 calc R
H19C H 1.3463 0.5669 0.0350 0.050 Uiso 1 1 calc R

loop_
_atom_site_aniso_label
_atom_site_aniso_U_11
_atom_site_aniso_U_22
_atom_site_aniso_U_33
_atom_site_aniso_U_23
_atom_site_aniso_U_13
_atom_site_aniso_U_12
Zn1 0.01797(12) 0.02251(12) 0.02210(12) 0.00236(10) -0.00046(10) -0.00062(10)
Zn2 0.01876(12) 0.02898(14) 0.03180(14) 0.00927(11) -0.00173(11) 0.00068(11)
O1 0.0226(8) 0.0367(9) 0.0296(9) 0.0105(7) -0.0017(7) 0.0037(7)
O2 0.0231(8) 0.0323(9) 0.0368(10) 0.0128(8) 0.0012(7) 0.0032(7)
O3 0.0330(10) 0.0385(10) 0.0403(10) -0.0129(8) 0.0008(8) -0.0074(8)
O4 0.0300(9) 0.0362(10) 0.0433(10) -0.0001(8) -0.0044(8) -0.0052(8)
O5 0.0219(8) 0.0272(9) 0.0341(9) 0.0095(7) 0.0052(7) 0.0011(7)
O6 0.0205(7) 0.0228(8) 0.0254(8) 0.0054(6) -0.0010(6) 0.0040(6)
O7 0.0250(9) 0.0374(10) 0.0351(9) 0.0141(8) 0.0019(7) -0.0005(8)
O8 0.0332(10) 0.0544(13) 0.0622(14) 0.0325(11) 0.0189(10) 0.0165(9)
N1 0.0213(9) 0.0241(10) 0.0243(10) 0.0071(8) 0.0010(8) 0.0023(8)
N2 0.0226(10) 0.0276(10) 0.0230(9) 0.0000(8) 0.0015(8) 0.0016(8)
N3 0.0217(9) 0.0235(9) 0.0248(9) -0.0014(8) -0.0012(7) 0.0007(7)
C1 0.0249(12) 0.0249(11) 0.0251(11) 0.0035(9) -0.0042(9) -0.0010(9)
C2 0.0323(14) 0.0339(14) 0.0509(17) 0.0193(12) -0.0028(12) 0.0033(11)
C3 0.0376(14) 0.0219(11) 0.0309(12) 0.0052(10) -0.0090(11) -0.0007(10)
C4 0.0581(18) 0.0311(14) 0.0341(14) -0.0035(11) -0.0129(13) -0.0060(13)
C5 0.0218(11) 0.0207(10) 0.0205(10) -0.0006(8) -0.0029(8) -0.0004(8)
C6 0.0220(10) 0.0208(10) 0.0208(10) -0.0001(8) -0.0049(9) -0.0005(8)
C7 0.0287(12) 0.0252(11) 0.0237(11) 0.0000(9) 0.0015(9) 0.0022(9)
C8 0.0351(13) 0.0289(12) 0.0235(11) 0.0039(9) -0.0011(10) -0.0034(10)
C9 0.0368(14) 0.0240(11) 0.0333(13) 0.0061(10) -0.0072(11) 0.0030(10)
C10 0.0297(13) 0.0304(13) 0.0379(14) 0.0035(11) -0.0010(11) 0.0093(10)
C11 0.0245(12) 0.0284(12) 0.0267(11) 0.0041(9) 0.0011(9) 0.0016(9)
C12 0.0376(15) 0.0590(18) 0.0213(12) 0.0034(12) 0.0000(11) 0.0015(13)
C13 0.0303(13) 0.0348(13) 0.0327(13) -0.0013(11) 0.0079(11) 0.0098(11)
C14 0.0273(13) 0.0313(13) 0.0370(14) 0.0015(11) 0.0107(11) -0.0035(10)
C15 0.0217(11) 0.0305(13) 0.0405(14) -0.0063(11) 0.0002(10) -0.0045(10)
C16 0.0442(16) 0.0445(15) 0.0257(12) -0.0023(11) -0.0108(12) -0.0064(13)
C17 0.0398(15) 0.0254(13) 0.0440(15) -0.0080(11) -0.0012(12) 0.0077(11)
C18 0.0249(11) 0.0253(11) 0.0322(12) 0.0059(9) 0.0011(10) -0.0031(10)
C19 0.0284(13) 0.0377(14) 0.0345(13) 0.0042(11) 0.0058(11) 0.0022(11)

loop_
_atom_type_symbol
_atom_type_description
_atom_type_scat_dispersion_real
_atom_type_scat_dispersion_imag
_atom_type_scat_source
C C 0.0033 0.0016 'International Tables Vol C Tables 4.2.6.8 and 6.1.1.4'
H H 0.0000 0.0000 'International Tables Vol C Tables 4.2.6.8 and 6.1.1.4'
N N 0.0061 0.0033 'International Tables Vol C Tables 4.2.6.8 and 6.1.1.4'
O O 0.0106 0.0060 'International Tables Vol C Tables 4.2.6.8 and 6.1.1.4'
Zn Zn 0.2839 1.4301 'International Tables Vol C Tables 4.2.6.8 and 6.1.1.4'

loop_
_geom_angle_atom_site_label_1
_geom_angle_atom_site_label_2
_geom_angle_atom_site_label_3
_geom_angle
O6 Zn1 O1 92.74(6)
O6 Zn1 O5 78.13(6)
O1 Zn1 O5 169.65(6)
O6 Zn1 N2 172.55(7)
O1 Zn1 N2 94.36(7)
O5 Zn1 N2 94.97(7)
O6 Zn1 O3 92.20(7)
O1 Zn1 O3 88.37(7)
O5 Zn1 O3 87.13(7)
N2 Zn1 O3 90.25(7)
O6 Zn1 N3 93.93(7)
O1 Zn1 N3 91.59(7)
O5 Zn1 N3 93.88(7)
N2 Zn1 N3 83.64(7)
O3 Zn1 N3 173.86(7)
O7 Zn2 O4 116.55(8)
O7 Zn2 O2 106.63(7)
O4 Zn2 O2 105.66(8)
O7 Zn2 O6 113.20(7)
O4 Zn2 O6 109.00(7)
O2 Zn2 O6 104.84(7)
C1 O1 Zn1 138.54(16)
C1 O2 Zn2 122.17(15)
C3 O3 Zn1 137.72(17)
C3 O4 Zn2 122.86(16)
C5 O5 Zn1 110.86(14)
N1 O6 Zn2 111.09(12)
N1 O6 Zn1 108.32(12)
Zn2 O6 Zn1 106.13(7)
C18 O7 Zn2 119.00(16)
C5 N1 O6 119.18(19)
C14 N2 C12 109.7(2)
C14 N2 C13 110.35(19)
C12 N2 C13 108.6(2)
C14 N2 Zn1 105.17(14)
C12 N2 Zn1 112.84(15)
C13 N2 Zn1 110.08(14)
C16 N3 C17 107.7(2)
C16 N3 C15 109.63(19)
C17 N3 C15 110.8(2)
C16 N3 Zn1 111.32(15)
C17 N3 Zn1 113.26(15)
C15 N3 Zn1 104.14(14)
O1 C1 O2 125.5(2)
O1 C1 C2 118.1(2)
O2 C1 C2 116.4(2)
O3 C3 O4 126.4(2)
O3 C3 C4 117.9(2)
O4 C3 C4 115.7(2)
O5 C5 N1 121.0(2)
O5 C5 C6 121.5(2)
N1 C5 C6 117.5(2)
C11 C6 C7 119.1(2)
C11 C6 C5 118.1(2)
C7 C6 C5 122.7(2)
C8 C7 C6 120.2(2)
C7 C8 C9 120.2(2)
C10 C9 C8 120.2(2)
C9 C10 C11 119.9(2)
C10 C11 C6 120.3(2)
N2 C14 C15 111.3(2)
N3 C15 C14 110.75(19)
O8 C18 O7 124.3(2)
O8 C18 C19 119.3(2)
O7 C18 C19 116.4(2)

loop_
_geom_bond_atom_site_label_1
_geom_bond_atom_site_label_2
_geom_bond_distance
Zn1 O6 2.0760(16)
Zn1 O1 2.1140(16)
Zn1 O5 2.1160(16)
Zn1 N2 2.1469(19)
Zn1 O3 2.1612(17)
Zn1 N3 2.2061(19)
Zn2 O7 1.9320(17)
Zn2 O4 1.9517(19)
Zn2 O2 1.9614(16)
Zn2 O6 1.9729(16)
O1 C1 1.250(3)
O2 C1 1.265(3)
O3 C3 1.239(3)
O4 C3 1.270(3)
O5 C5 1.256(3)
O6 N1 1.386(2)
O7 C18 1.281(3)
O8 C18 1.236(3)
N1 C5 1.317(3)
N2 C14 1.473(3)
N2 C12 1.474(3)
N2 C13 1.479(3)
N3 C16 1.476(3)
N3 C17 1.478(3)
N3 C15 1.478(3)
C1 C2 1.509(3)
C3 C4 1.512(3)
C5 C6 1.486(3)
C6 C11 1.392(3)
C6 C7 1.396(3)
C7 C8 1.384(3)
C8 C9 1.386(4)
C9 C10 1.378(4)
C10 C11 1.391(3)
C14 C15 1.512(4)
C18 C19 1.502(3)
